data_4030641
loop_
_publ_author_name
'Xu, Feng'
'Peng, Lifen'
'Shinohara, Kenta'
'Morita, Takamoto'
'Yoshida, Suguru'
'Hosoya, Takamitsu'
'Orita, Akihiro'
'Otera, Junzo'

_publ_section_title
;
 Substituted 5,6,11,12-tetradehydrodibenzo[a,e]cyclooctenes: syntheses,
 properties, and DFT studies of substituted Sondheimer-Wong diynes.
;
_journal_issue 23
_journal_name_full 'The Journal of organic chemistry'
_journal_page_first 11592
_journal_page_last 11608
_journal_paper_doi 10.1021/jo502248p
_journal_volume 79
_journal_year 2014
_chemical_formula_moiety 'C20 H14 N2'
_chemical_formula_sum 'C20 H14 N2'
_chemical_formula_weight 564.66
_chemical_name_systematic
; 
 ? 
;
_space_group_IT_number 2
_symmetry_cell_setting triclinic
_symmetry_space_group_name_Hall '-P 1'
_symmetry_space_group_name_H-M 'P -1'
_atom_sites_solution_hydrogens difmap
_atom_sites_solution_primary direct
_atom_sites_solution_secondary difmap
_audit_creation_method SHELXL-97
_cell_angle_alpha 99.921(2)
_cell_angle_beta 105.683(2)
_cell_angle_gamma 96.551(2)
_cell_formula_units_Z 4
_cell_length_a 9.3495(5)
_cell_length_b 10.1654(6)
_cell_length_c 16.1135(9)
_cell_measurement_reflns_used 21376
_cell_measurement_temperature 122(2)
_cell_measurement_theta_max 31.57
_cell_measurement_theta_min 2.21
_cell_volume 1431.40(14)
_computing_cell_refinement 'APEX2 v.2013.6-2, Bruker/Nonius'
_computing_data_collection 'APEX2 v.2013.6-2, Bruker/Nonius'
_computing_data_reduction 'APEX2 v.2013.6-2, Bruker/Nonius'
_computing_molecular_graphics 'ORTEP-II (Johnson, 1976)'
_computing_structure_refinement 'SHELXL-97 (Sheldrick, 1997)'
_computing_structure_solution 'SHELXS-97 (Sheldrick, 1990)'
_diffrn_ambient_temperature 122(2)
_diffrn_measured_fraction_theta_full 0.849
_diffrn_measured_fraction_theta_max 0.849
_diffrn_measurement_device_type 'Bruker D8 Venture'
_diffrn_radiation_monochromator graphite
_diffrn_radiation_source 'fine-focus sealed tube'
_diffrn_radiation_type MoK\a
_diffrn_radiation_wavelength 0.71073
_diffrn_reflns_av_R_equivalents 0.0729
_diffrn_reflns_av_sigmaI/netI 0.1060
_diffrn_reflns_limit_h_max 12
_diffrn_reflns_limit_h_min -13
_diffrn_reflns_limit_k_max 14
_diffrn_reflns_limit_k_min -13
_diffrn_reflns_limit_l_max 23
_diffrn_reflns_limit_l_min -23
_diffrn_reflns_number 21376
_diffrn_reflns_theta_full 31.57
_diffrn_reflns_theta_max 31.57
_diffrn_reflns_theta_min 2.21
_exptl_absorpt_coefficient_mu 0.078
_exptl_absorpt_correction_type none
_exptl_crystal_density_diffrn 1.310
_exptl_crystal_density_method 'not measured'
_exptl_crystal_F_000 592
_refine_diff_density_max 0.311
_refine_diff_density_min -0.315
_refine_diff_density_rms 0.065
_refine_ls_extinction_method none
_refine_ls_goodness_of_fit_ref 1.020
_refine_ls_hydrogen_treatment constr
_refine_ls_matrix_type full
_refine_ls_number_parameters 397
_refine_ls_number_reflns 8122
_refine_ls_number_restraints 0
_refine_ls_restrained_S_all 1.020
_refine_ls_R_factor_all 0.1353
_refine_ls_R_factor_gt 0.0605
_refine_ls_shift/su_max 0.000
_refine_ls_shift/su_mean 0.000
_refine_ls_structure_factor_coef Fsqd
_refine_ls_weighting_details 'calc w=1/[\s^2^(Fo^2^)+(0.0543P)^2^+0.2666P] where P=(Fo^2^+2Fc^2^)/3'
_refine_ls_weighting_scheme calc
_refine_ls_wR_factor_gt 0.1140
_refine_ls_wR_factor_ref 0.1389
_reflns_number_gt 4771
_reflns_number_total 8122
_reflns_threshold_expression >2sigma(I)
_cod_data_source_file jo502248p_si_001.cif
_cod_data_source_block mo_d8v272_0m
_cod_database_code 4030641

loop_
_symmetry_equiv_pos_as_xyz
'x, y, z'
'-x, -y, -z'

loop_
_atom_site_label
_atom_site_type_symbol
_atom_site_fract_x
_atom_site_fract_y
_atom_site_fract_z
_atom_site_U_iso_or_equiv
_atom_site_adp_type
_atom_site_occupancy
_atom_site_symmetry_multiplicity
_atom_site_calc_flag
_atom_site_refinement_flags
N1 N 0.13677(18) 1.07689(15) 0.10238(10) 0.0239(4) Uani 1 1 d .
N2 N 0.36275(18) 0.76478(16) 0.18818(11) 0.0257(4) Uani 1 1 d .
N3 N 0.40201(18) 0.98822(16) 0.62318(11) 0.0273(4) Uani 1 1 d .
N4 N 0.35766(18) 1.40442(16) 0.69863(11) 0.0254(4) Uani 1 1 d .
C1 C -0.3259(2) 0.67263(19) 0.09648(14) 0.0267(4) Uani 1 1 d .
H1 H -0.4121 0.6570 0.1162 0.032 Uiso 1 1 calc R
C2 C -0.3340(2) 0.62026(18) 0.00984(13) 0.0244(4) Uani 1 1 d .
H2 H -0.4264 0.5698 -0.0295 0.029 Uiso 1 1 calc R
C3 C -0.2091(2) 0.64032(16) -0.02068(12) 0.0192(4) Uani 1 1 d .
C4 C -0.07351(19) 0.71658(16) 0.03826(12) 0.0170(4) Uani 1 1 d .
C5 C 0.05356(19) 0.73565(16) 0.00341(12) 0.0164(4) Uani 1 1 d .
C6 C 0.19954(19) 0.83772(16) 0.04866(12) 0.0164(4) Uani 1 1 d .
C7 C 0.2861(2) 0.83132(16) -0.02323(12) 0.0171(4) Uani 1 1 d .
H7 H 0.3907 0.8145 0.0024 0.021 Uiso 1 1 calc R
C8 C 0.2916(2) 0.95117(17) -0.06589(12) 0.0201(4) Uani 1 1 d .
H8 H 0.2413 1.0237 -0.0507 0.024 Uiso 1 1 calc R
C9 C 0.3669(2) 0.95602(18) -0.12494(12) 0.0221(4) Uani 1 1 d .
H9 H 0.3763 1.0378 -0.1455 0.027 Uiso 1 1 calc R
C10 C 0.4357(2) 0.84794(19) -0.16062(12) 0.0239(4) Uani 1 1 d .
H10 H 0.5262 0.8734 -0.1743 0.029 Uiso 1 1 calc R
C11 C -0.2206(2) 0.59160(17) -0.11651(12) 0.0211(4) Uani 1 1 d .
H11A H -0.2551 0.6618 -0.1492 0.025 Uiso 1 1 calc R
H11B H -0.2980 0.5088 -0.1409 0.025 Uiso 1 1 calc R
C12 C -0.0728(2) 0.56029(17) -0.13219(12) 0.0219(4) Uani 1 1 d .
H12A H -0.0559 0.4708 -0.1189 0.026 Uiso 1 1 calc R
H12B H -0.0793 0.5562 -0.1950 0.026 Uiso 1 1 calc R
C13 C 0.0573(2) 0.66696(16) -0.07495(12) 0.0174(4) Uani 1 1 d .
C14 C -0.0672(2) 0.76998(18) 0.12546(12) 0.0202(4) Uani 1 1 d .
H14 H 0.0239 0.8221 0.1652 0.024 Uiso 1 1 calc R
C15 C -0.1932(2) 0.74734(18) 0.15422(13) 0.0229(4) Uani 1 1 d .
H15 H -0.1880 0.7833 0.2136 0.028 Uiso 1 1 calc R
C16 C 0.1957(2) 0.70956(16) -0.09383(12) 0.0180(4) Uani 1 1 d .
C17 C 0.2478(2) 0.65546(18) -0.15976(12) 0.0220(4) Uani 1 1 d .
H17 H 0.1921 0.5730 -0.1980 0.026 Uiso 1 1 calc R
C18 C 0.3822(2) 0.71417(19) -0.17619(12) 0.0246(4) Uani 1 1 d .
H18 H 0.4382 0.6536 -0.2001 0.030 Uiso 1 1 calc R
C19 C 0.16626(19) 0.97411(17) 0.07852(12) 0.0174(4) Uani 1 1 d .
C20 C 0.2913(2) 0.79753(17) 0.12777(12) 0.0179(4) Uani 1 1 d .
C21 C 0.9638(2) 1.34819(19) 0.64712(13) 0.0250(4) Uani 1 1 d .
H21 H 1.0603 1.3766 0.6894 0.030 Uiso 1 1 calc R
C22 C 0.9122(2) 1.43619(19) 0.59696(13) 0.0262(5) Uani 1 1 d .
H22 H 0.9761 1.5204 0.6063 0.031 Uiso 1 1 calc R
C23 C 0.7682(2) 1.41299(18) 0.53040(13) 0.0231(4) Uani 1 1 d .
H23 H 0.7614 1.4531 0.4807 0.028 Uiso 1 1 calc R
C24 C 0.6428(2) 1.33800(17) 0.53435(12) 0.0182(4) Uani 1 1 d .
C25 C 0.49656(19) 1.29927(17) 0.46931(12) 0.0170(4) Uani 1 1 d .
C26 C 0.4560(2) 1.32184(19) 0.37720(12) 0.0228(4) Uani 1 1 d .
H26A H 0.5436 1.3167 0.3541 0.027 Uiso 1 1 calc R
H26B H 0.4290 1.4132 0.3769 0.027 Uiso 1 1 calc R
C27 C 0.3231(2) 1.21466(19) 0.31854(12) 0.0224(4) Uani 1 1 d .
H27A H 0.2833 1.2418 0.2617 0.027 Uiso 1 1 calc R
H27B H 0.3590 1.1276 0.3060 0.027 Uiso 1 1 calc R
C28 C 0.1973(2) 1.19389(17) 0.35921(12) 0.0191(4) Uani 1 1 d .
C29 C 0.0469(2) 1.16317(18) 0.30878(13) 0.0242(4) Uani 1 1 d .
H29 H 0.0215 1.1587 0.2470 0.029 Uiso 1 1 calc R
C30 C -0.0669(2) 1.13894(19) 0.34733(13) 0.0255(4) Uani 1 1 d .
H30 H -0.1693 1.1191 0.3121 0.031 Uiso 1 1 calc R
C31 C 0.63622(19) 1.28466(17) 0.61544(12) 0.0166(4) Uani 1 1 d .
H31 H 0.6740 1.3602 0.6688 0.020 Uiso 1 1 calc R
C32 C 0.46246(19) 1.23411(16) 0.59783(11) 0.0152(4) Uani 1 1 d .
C33 C 0.39250(19) 1.24085(16) 0.50117(11) 0.0160(4) Uani 1 1 d .
C34 C -0.0314(2) 1.14366(18) 0.43687(13) 0.0231(4) Uani 1 1 d .
H34 H -0.1092 1.1267 0.4632 0.028 Uiso 1 1 calc R
C35 C 0.1180(2) 1.17322(17) 0.48813(12) 0.0201(4) Uani 1 1 d .
H35 H 0.1421 1.1750 0.5495 0.024 Uiso 1 1 calc R
C36 C 0.23341(19) 1.20041(16) 0.45077(12) 0.0163(4) Uani 1 1 d .
C37 C 0.42838(19) 1.09603(18) 0.61356(12) 0.0176(4) Uani 1 1 d .
C38 C 0.40315(19) 1.32841(17) 0.65593(11) 0.0162(4) Uani 1 1 d .
C39 C 0.7362(2) 1.17862(18) 0.62407(12) 0.0192(4) Uani 1 1 d .
H39 H 0.6936 1.0864 0.6167 0.023 Uiso 1 1 calc R
C40 C 0.8855(2) 1.21472(19) 0.64224(12) 0.0225(4) Uani 1 1 d .
H40 H 0.9453 1.1464 0.6529 0.027 Uiso 1 1 calc R

loop_
_atom_site_aniso_label
_atom_site_aniso_U_11
_atom_site_aniso_U_22
_atom_site_aniso_U_33
_atom_site_aniso_U_23
_atom_site_aniso_U_13
_atom_site_aniso_U_12
N1 0.0286(9) 0.0212(8) 0.0209(9) 0.0026(7) 0.0066(7) 0.0049(7)
N2 0.0242(9) 0.0309(9) 0.0222(9) 0.0070(7) 0.0058(8) 0.0066(7)
N3 0.0205(9) 0.0247(9) 0.0359(10) 0.0101(7) 0.0052(8) 0.0021(7)
N4 0.0230(9) 0.0275(9) 0.0250(9) 0.0010(7) 0.0093(8) 0.0031(7)
C1 0.0236(10) 0.0286(10) 0.0341(12) 0.0132(9) 0.0138(9) 0.0059(8)
C2 0.0211(10) 0.0241(9) 0.0291(11) 0.0120(8) 0.0065(9) 0.0008(8)
C3 0.0201(9) 0.0126(8) 0.0252(10) 0.0095(7) 0.0042(8) 0.0021(7)
C4 0.0179(9) 0.0144(8) 0.0191(9) 0.0064(7) 0.0037(8) 0.0048(7)
C5 0.0160(9) 0.0154(8) 0.0167(9) 0.0051(7) 0.0019(8) 0.0036(7)
C6 0.0163(9) 0.0156(8) 0.0170(9) 0.0028(7) 0.0042(8) 0.0040(7)
C7 0.0179(9) 0.0174(8) 0.0178(9) 0.0048(7) 0.0067(8) 0.0053(7)
C8 0.0211(10) 0.0170(8) 0.0211(10) 0.0022(7) 0.0060(8) 0.0029(7)
C9 0.0227(10) 0.0210(9) 0.0204(10) 0.0053(8) 0.0035(8) 0.0009(8)
C10 0.0190(10) 0.0331(10) 0.0198(10) 0.0041(8) 0.0075(8) 0.0035(8)
C11 0.0230(10) 0.0163(8) 0.0207(10) 0.0058(7) 0.0017(8) -0.0012(7)
C12 0.0275(10) 0.0161(8) 0.0198(10) 0.0026(7) 0.0053(8) -0.0003(7)
C13 0.0195(9) 0.0141(8) 0.0185(9) 0.0041(7) 0.0045(8) 0.0050(7)
C14 0.0178(9) 0.0211(9) 0.0208(10) 0.0051(8) 0.0033(8) 0.0045(7)
C15 0.0275(10) 0.0249(9) 0.0216(10) 0.0095(8) 0.0108(9) 0.0098(8)
C16 0.0216(10) 0.0148(8) 0.0168(9) 0.0047(7) 0.0031(8) 0.0047(7)
C17 0.0277(10) 0.0171(9) 0.0209(10) 0.0026(8) 0.0071(9) 0.0053(8)
C18 0.0270(10) 0.0289(10) 0.0214(10) 0.0045(8) 0.0108(9) 0.0117(8)
C19 0.0157(9) 0.0181(9) 0.0166(9) 0.0029(7) 0.0032(8) 0.0009(7)
C20 0.0169(9) 0.0188(9) 0.0190(10) 0.0039(7) 0.0072(8) 0.0028(7)
C21 0.0155(9) 0.0322(10) 0.0233(11) -0.0036(9) 0.0055(8) 0.0023(8)
C22 0.0187(10) 0.0255(10) 0.0320(12) -0.0028(9) 0.0122(9) -0.0031(8)
C23 0.0218(10) 0.0242(9) 0.0260(11) 0.0055(8) 0.0116(9) 0.0037(8)
C24 0.0193(9) 0.0182(8) 0.0191(10) 0.0025(7) 0.0089(8) 0.0054(7)
C25 0.0172(9) 0.0169(8) 0.0190(9) 0.0049(7) 0.0070(8) 0.0056(7)
C26 0.0242(10) 0.0274(10) 0.0225(10) 0.0112(8) 0.0119(9) 0.0069(8)
C27 0.0239(10) 0.0293(10) 0.0165(10) 0.0075(8) 0.0072(8) 0.0078(8)
C28 0.0204(10) 0.0198(9) 0.0179(10) 0.0053(7) 0.0045(8) 0.0066(7)
C29 0.0248(10) 0.0294(10) 0.0174(10) 0.0065(8) 0.0026(8) 0.0079(8)
C30 0.0162(10) 0.0301(10) 0.0253(11) 0.0020(8) 0.0001(9) 0.0051(8)
C31 0.0137(9) 0.0170(8) 0.0180(9) 0.0002(7) 0.0053(8) 0.0014(7)
C32 0.0140(8) 0.0173(8) 0.0153(9) 0.0036(7) 0.0058(7) 0.0031(7)
C33 0.0171(9) 0.0165(8) 0.0156(9) 0.0031(7) 0.0057(8) 0.0052(7)
C34 0.0165(9) 0.0267(10) 0.0257(11) 0.0025(8) 0.0078(9) 0.0026(7)
C35 0.0193(9) 0.0240(9) 0.0162(9) 0.0030(7) 0.0044(8) 0.0038(7)
C36 0.0151(9) 0.0167(8) 0.0178(9) 0.0041(7) 0.0055(8) 0.0043(7)
C37 0.0122(8) 0.0242(9) 0.0154(9) 0.0049(7) 0.0021(7) 0.0028(7)
C38 0.0131(8) 0.0193(8) 0.0152(9) 0.0043(7) 0.0035(8) -0.0005(7)
C39 0.0188(9) 0.0228(9) 0.0177(10) 0.0053(7) 0.0068(8) 0.0051(7)
C40 0.0187(9) 0.0312(10) 0.0183(10) 0.0023(8) 0.0065(8) 0.0095(8)

loop_
_atom_type_symbol
_atom_type_description
_atom_type_scat_dispersion_real
_atom_type_scat_dispersion_imag
_atom_type_scat_source
C C 0.0033 0.0016 'International Tables Vol C Tables 4.2.6.8 and 6.1.1.4'
H H 0.0000 0.0000 'International Tables Vol C Tables 4.2.6.8 and 6.1.1.4'
N N 0.0061 0.0033 'International Tables Vol C Tables 4.2.6.8 and 6.1.1.4'

loop_
_geom_angle_atom_site_label_1
_geom_angle_atom_site_label_2
_geom_angle_atom_site_label_3
_geom_angle
C15 C1 C2 120.23(18)
C15 C1 H1 119.9
C2 C1 H1 119.9
C1 C2 C3 121.15(18)
C1 C2 H2 119.4
C3 C2 H2 119.4
C2 C3 C4 118.66(17)
C2 C3 C11 121.16(16)
C4 C3 C11 120.00(16)
C14 C4 C3 119.61(16)
C14 C4 C5 123.63(16)
C3 C4 C5 116.76(16)
C13 C5 C4 124.07(16)
C13 C5 C6 110.47(15)
C4 C5 C6 125.45(15)
C20 C6 C19 107.07(14)
C20 C6 C5 111.23(14)
C19 C6 C5 110.85(14)
C20 C6 C7 109.70(14)
C19 C6 C7 113.94(14)
C5 C6 C7 104.10(13)
C8 C7 C16 107.76(15)
C8 C7 C6 116.26(14)
C16 C7 C6 103.22(13)
C8 C7 H7 109.8
C16 C7 H7 109.8
C6 C7 H7 109.8
C9 C8 C7 120.08(16)
C9 C8 H8 120.0
C7 C8 H8 120.0
C8 C9 C10 125.89(17)
C8 C9 H9 117.1
C10 C9 H9 117.1
C18 C10 C9 125.63(17)
C18 C10 H10 117.2
C9 C10 H10 117.2
C3 C11 C12 113.96(15)
C3 C11 H11A 108.8
C12 C11 H11A 108.8
C3 C11 H11B 108.8
C12 C11 H11B 108.8
H11A C11 H11B 107.7
C13 C12 C11 110.72(14)
C13 C12 H12A 109.5
C11 C12 H12A 109.5
C13 C12 H12B 109.5
C11 C12 H12B 109.5
H12A C12 H12B 108.1
C5 C13 C16 112.09(15)
C5 C13 C12 120.81(16)
C16 C13 C12 127.10(16)
C15 C14 C4 120.45(17)
C15 C14 H14 119.8
C4 C14 H14 119.8
C1 C15 C14 119.90(18)
C1 C15 H15 120.1
C14 C15 H15 120.1
C17 C16 C13 129.49(16)
C17 C16 C7 121.55(16)
C13 C16 C7 108.94(14)
C16 C17 C18 124.33(17)
C16 C17 H17 117.8
C18 C17 H17 117.8
C10 C18 C17 125.63(17)
C10 C18 H18 117.2
C17 C18 H18 117.2
N1 C19 C6 177.64(19)
N2 C20 C6 178.96(19)
C22 C21 C40 125.90(18)
C22 C21 H21 117.1
C40 C21 H21 117.1
C21 C22 C23 125.42(18)
C21 C22 H22 117.3
C23 C22 H22 117.3
C24 C23 C22 124.04(19)
C24 C23 H23 118.0
C22 C23 H23 118.0
C23 C24 C25 129.00(18)
C23 C24 C31 122.14(17)
C25 C24 C31 108.82(15)
C33 C25 C24 112.14(17)
C33 C25 C26 121.17(16)
C24 C25 C26 126.67(16)
C25 C26 C27 109.83(15)
C25 C26 H26A 109.7
C27 C26 H26A 109.7
C25 C26 H26B 109.7
C27 C26 H26B 109.7
H26A C26 H26B 108.2
C28 C27 C26 113.20(15)
C28 C27 H27A 108.9
C26 C27 H27A 108.9
C28 C27 H27B 108.9
C26 C27 H27B 108.9
H27A C27 H27B 107.8
C29 C28 C36 118.94(17)
C29 C28 C27 122.00(17)
C36 C28 C27 119.01(16)
C30 C29 C28 120.95(18)
C30 C29 H29 119.5
C28 C29 H29 119.5
C34 C30 C29 120.10(18)
C34 C30 H30 120.0
C29 C30 H30 120.0
C39 C31 C24 107.57(14)
C39 C31 C32 116.40(14)
C24 C31 C32 103.60(14)
C39 C31 H31 109.7
C24 C31 H31 109.7
C32 C31 H31 109.7
C38 C32 C37 108.08(14)
C38 C32 C33 109.95(14)
C37 C32 C33 112.03(14)
C38 C32 C31 109.63(13)
C37 C32 C31 113.36(14)
C33 C32 C31 103.73(13)
C25 C33 C36 123.17(17)
C25 C33 C32 110.58(15)
C36 C33 C32 126.09(15)
C30 C34 C35 119.78(18)
C30 C34 H34 120.1
C35 C34 H34 120.1
C34 C35 C36 120.85(18)
C34 C35 H35 119.6
C36 C35 H35 119.6
C35 C36 C28 119.35(16)
C35 C36 C33 124.09(16)
C28 C36 C33 116.52(15)
N3 C37 C32 177.99(19)
N4 C38 C32 177.40(19)
C40 C39 C31 119.79(16)
C40 C39 H39 120.1
C31 C39 H39 120.1
C39 C40 C21 125.90(18)
C39 C40 H40 117.0
C21 C40 H40 117.0

loop_
_geom_bond_atom_site_label_1
_geom_bond_atom_site_label_2
_geom_bond_distance
N1 C19 1.140(2)
N2 C20 1.147(2)
N3 C37 1.142(2)
N4 C38 1.141(2)
C1 C15 1.378(3)
C1 C2 1.384(3)
C1 H1 0.9500
C2 C3 1.392(3)
C2 H2 0.9500
C3 C4 1.408(2)
C3 C11 1.509(2)
C4 C14 1.399(2)
C4 C5 1.453(2)
C5 C13 1.345(2)
C5 C6 1.533(2)
C6 C20 1.482(3)
C6 C19 1.483(2)
C6 C7 1.579(2)
C7 C8 1.501(2)
C7 C16 1.515(2)
C7 H7 1.0000
C8 C9 1.332(3)
C8 H8 0.9500
C9 C10 1.447(3)
C9 H9 0.9500
C10 C18 1.350(3)
C10 H10 0.9500
C11 C12 1.529(3)
C11 H11A 0.9900
C11 H11B 0.9900
C12 C13 1.501(2)
C12 H12A 0.9900
C12 H12B 0.9900
C13 C16 1.444(2)
C14 C15 1.388(3)
C14 H14 0.9500
C15 H15 0.9500
C16 C17 1.345(2)
C17 C18 1.438(3)
C17 H17 0.9500
C18 H18 0.9500
C21 C22 1.350(3)
C21 C40 1.445(3)
C21 H21 0.9500
C22 C23 1.442(3)
C22 H22 0.9500
C23 C24 1.347(2)
C23 H23 0.9500
C24 C25 1.443(3)
C24 C31 1.512(3)
C25 C33 1.344(2)
C25 C26 1.494(3)
C26 C27 1.525(3)
C26 H26A 0.9900
C26 H26B 0.9900
C27 C28 1.504(2)
C27 H27A 0.9900
C27 H27B 0.9900
C28 C29 1.389(3)
C28 C36 1.410(2)
C29 C30 1.389(3)
C29 H29 0.9500
C30 C34 1.381(3)
C30 H30 0.9500
C31 C39 1.506(2)
C31 C32 1.579(2)
C31 H31 1.0000
C32 C38 1.482(2)
C32 C37 1.483(2)
C32 C33 1.534(2)
C33 C36 1.461(2)
C34 C35 1.385(3)
C34 H34 0.9500
C35 C36 1.394(2)
C35 H35 0.9500
C39 C40 1.339(3)
C39 H39 0.9500
C40 H40 0.9500

loop_
_geom_torsion_atom_site_label_1
_geom_torsion_atom_site_label_2
_geom_torsion_atom_site_label_3
_geom_torsion_atom_site_label_4
_geom_torsion
C15 C1 C2 C3 0.7(3)
C1 C2 C3 C4 -0.6(3)
C1 C2 C3 C11 -175.74(17)
C2 C3 C4 C14 0.1(2)
C11 C3 C4 C14 175.22(16)
C2 C3 C4 C5 -179.61(16)
C11 C3 C4 C5 -4.5(2)
C14 C4 C5 C13 168.30(17)
C3 C4 C5 C13 -12.0(3)
C14 C4 C5 C6 -13.2(3)
C3 C4 C5 C6 166.45(15)
C13 C5 C6 C20 -111.11(17)
C4 C5 C6 C20 70.2(2)
C13 C5 C6 C19 129.88(16)
C4 C5 C6 C19 -48.8(2)
C13 C5 C6 C7 6.97(19)
C4 C5 C6 C7 -171.69(16)
C20 C6 C7 C8 -133.35(16)
C19 C6 C7 C8 -13.3(2)
C5 C6 C7 C8 107.53(16)
C20 C6 C7 C16 108.93(15)
C19 C6 C7 C16 -131.06(15)
C5 C6 C7 C16 -10.19(17)
C16 C7 C8 C9 -67.2(2)
C6 C7 C8 C9 177.64(16)
C7 C8 C9 C10 6.5(3)
C8 C9 C10 C18 33.8(3)
C2 C3 C11 C12 -152.94(16)
C4 C3 C11 C12 32.0(2)
C3 C11 C12 C13 -42.2(2)
C4 C5 C13 C16 178.24(16)
C6 C5 C13 C16 -0.4(2)
C4 C5 C13 C12 -1.5(3)
C6 C5 C13 C12 179.79(15)
C11 C12 C13 C5 28.8(2)
C11 C12 C13 C16 -150.95(17)
C3 C4 C14 C15 0.5(3)
C5 C4 C14 C15 -179.85(16)
C2 C1 C15 C14 -0.1(3)
C4 C14 C15 C1 -0.5(3)
C5 C13 C16 C17 171.76(19)
C12 C13 C16 C17 -8.5(3)
C5 C13 C16 C7 -6.7(2)
C12 C13 C16 C7 173.03(16)
C8 C7 C16 C17 68.3(2)
C6 C7 C16 C17 -168.20(17)
C8 C7 C16 C13 -113.11(16)
C6 C7 C16 C13 10.42(18)
C13 C16 C17 C18 174.33(18)
C7 C16 C17 C18 -7.4(3)
C9 C10 C18 C17 -0.2(3)
C16 C17 C18 C10 -32.4(3)
C20 C6 C19 N1 -81(5)
C5 C6 C19 N1 41(5)
C7 C6 C19 N1 158(5)
C19 C6 C20 N2 -170(100)
C5 C6 C20 N2 68(11)
C7 C6 C20 N2 -46(11)
C40 C21 C22 C23 1.0(3)
C21 C22 C23 C24 31.8(3)
C22 C23 C24 C25 -174.75(17)
C22 C23 C24 C31 7.9(3)
C23 C24 C25 C33 -170.91(17)
C31 C24 C25 C33 6.7(2)
C23 C24 C25 C26 7.3(3)
C31 C24 C25 C26 -175.03(16)
C33 C25 C26 C27 -28.5(2)
C24 C25 C26 C27 153.38(16)
C25 C26 C27 C28 46.5(2)
C26 C27 C28 C29 145.37(17)
C26 C27 C28 C36 -37.2(2)
C36 C28 C29 C30 -0.1(3)
C27 C28 C29 C30 177.32(17)
C28 C29 C30 C34 -0.7(3)
C23 C24 C31 C39 -68.6(2)
C25 C24 C31 C39 113.54(16)
C23 C24 C31 C32 167.57(16)
C25 C24 C31 C32 -10.28(17)
C39 C31 C32 C38 134.69(16)
C24 C31 C32 C38 -107.48(16)
C39 C31 C32 C37 13.8(2)
C24 C31 C32 C37 131.65(15)
C39 C31 C32 C33 -107.93(16)
C24 C31 C32 C33 9.91(16)
C24 C25 C33 C36 175.84(15)
C26 C25 C33 C36 -2.5(3)
C24 C25 C33 C32 0.2(2)
C26 C25 C33 C32 -178.12(15)
C38 C32 C33 C25 110.55(16)
C37 C32 C33 C25 -129.24(15)
C31 C32 C33 C25 -6.62(18)
C38 C32 C33 C36 -64.9(2)
C37 C32 C33 C36 55.3(2)
C31 C32 C33 C36 177.92(15)
C29 C30 C34 C35 0.3(3)
C30 C34 C35 C36 1.0(3)
C34 C35 C36 C28 -1.8(3)
C34 C35 C36 C33 175.90(16)
C29 C28 C36 C35 1.3(3)
C27 C28 C36 C35 -176.16(15)
C29 C28 C36 C33 -176.54(16)
C27 C28 C36 C33 6.0(2)
C25 C33 C36 C35 -162.52(17)
C32 C33 C36 C35 12.4(3)
C25 C33 C36 C28 15.2(2)
C32 C33 C36 C28 -169.85(15)
C38 C32 C37 N3 151(5)
C33 C32 C37 N3 30(5)
C31 C32 C37 N3 -87(5)
C37 C32 C38 N4 -161(4)
C33 C32 C38 N4 -38(4)
C31 C32 C38 N4 75(4)
C24 C31 C39 C40 66.8(2)
C32 C31 C39 C40 -177.57(16)
C31 C39 C40 C21 -6.1(3)
C22 C21 C40 C39 -34.6(3)
